data_7209720
loop_
_publ_author_name
'Wahl, Helene'
'Haynes, Delia A.'
'Roex, Tanya le'

_publ_section_title
;
 Hydrate formation in pyridinium pamoate salts
;
_journal_issue 13
_journal_name_full CrystEngComm
_journal_page_first 2450
_journal_paper_doi 10.1039/c3ce27027k
_journal_volume 15
_journal_year 2013
_chemical_formula_moiety 'C23 H14 O6 2- , 2(C7 H10 N 1+) , 2(H2 O)'
_chemical_formula_sum 'C37 H37.36 N2 O7.68'
_chemical_formula_weight 632.93
_chemical_name_common '2,4-lutidinium pamoate dihydrate'
_chemical_name_systematic
;
?
;
_space_group_IT_number 14
_symmetry_cell_setting monoclinic
_symmetry_space_group_name_Hall '-P 2yn'
_symmetry_space_group_name_H-M 'P 1 21/n 1'
_atom_sites_solution_hydrogens geom
_atom_sites_solution_primary direct
_atom_sites_solution_secondary difmap
_audit_creation_method SHELXL-97
_cell_angle_alpha 90.00
_cell_angle_beta 96.5840(10)
_cell_angle_gamma 90.00
_cell_formula_units_Z 4
_cell_length_a 10.8660(12)
_cell_length_b 24.737(3)
_cell_length_c 11.8896(13)
_cell_measurement_reflns_used 7401
_cell_measurement_temperature 100(2)
_cell_measurement_theta_max 27.66
_cell_measurement_theta_min 2.38
_cell_volume 3174.8(6)
_computing_cell_refinement 'SAINT (Bruker, 2009)'
_computing_data_collection 'APEX2 (Bruker, 2009)'
_computing_data_reduction SAINT
_computing_structure_refinement 'SHELXL-97 (Sheldrick, 1997)'
_computing_structure_solution 'SHELXS-97 (Sheldrick, 1990)'
_diffrn_ambient_temperature 100(2)
_diffrn_measured_fraction_theta_full 0.999
_diffrn_measured_fraction_theta_max 0.913
_diffrn_measurement_device_type 'Bruker APEX CCD area-detector'
_diffrn_measurement_method \w
_diffrn_radiation_monochromator graphite
_diffrn_radiation_source 'fine-focus sealed tube'
_diffrn_radiation_type MoK\a
_diffrn_radiation_wavelength 0.71073
_diffrn_reflns_av_R_equivalents 0.0216
_diffrn_reflns_av_sigmaI/netI 0.0247
_diffrn_reflns_limit_h_max 14
_diffrn_reflns_limit_h_min -14
_diffrn_reflns_limit_k_max 31
_diffrn_reflns_limit_k_min -19
_diffrn_reflns_limit_l_max 15
_diffrn_reflns_limit_l_min -15
_diffrn_reflns_number 18850
_diffrn_reflns_theta_full 26.00
_diffrn_reflns_theta_max 27.85
_diffrn_reflns_theta_min 1.91
_diffrn_standards_number 0
_exptl_absorpt_coefficient_mu 0.093
_exptl_absorpt_correction_T_max 0.9837
_exptl_absorpt_correction_T_min 0.9620
_exptl_absorpt_correction_type multi-scan
_exptl_absorpt_process_details '(SADABS; Bruker, 2002)'
_exptl_crystal_colour yellow
_exptl_crystal_density_diffrn 1.336
_exptl_crystal_density_method 'not measured'
_exptl_crystal_description shard
_exptl_crystal_F_000 1339
_exptl_crystal_size_max 0.42
_exptl_crystal_size_mid 0.27
_exptl_crystal_size_min 0.18
_refine_diff_density_max 0.303
_refine_diff_density_min -0.225
_refine_diff_density_rms 0.044
_refine_ls_extinction_method none
_refine_ls_goodness_of_fit_ref 1.062
_refine_ls_hydrogen_treatment mixed
_refine_ls_matrix_type full
_refine_ls_number_parameters 461
_refine_ls_number_reflns 6903
_refine_ls_number_restraints 3
_refine_ls_restrained_S_all 1.062
_refine_ls_R_factor_all 0.0496
_refine_ls_R_factor_gt 0.0399
_refine_ls_shift/su_max 0.001
_refine_ls_shift/su_mean 0.000
_refine_ls_structure_factor_coef Fsqd
_refine_ls_weighting_details 'calc w=1/[\s^2^(Fo^2^)+(0.0484P)^2^+1.2098P] where P=(Fo^2^+2Fc^2^)/3'
_refine_ls_weighting_scheme calc
_refine_ls_wR_factor_gt 0.1004
_refine_ls_wR_factor_ref 0.1074
_reflns_number_gt 5712
_reflns_number_total 6903
_reflns_threshold_expression >2sigma(I)
_cod_data_source_file c3ce27027k.txt
_cod_data_source_block 2
_cod_original_sg_symbol_H-M P2(1)/n
_cod_database_code 7209720

loop_
_symmetry_equiv_pos_as_xyz
'x, y, z'
'-x+1/2, y+1/2, -z+1/2'
'-x, -y, -z'
'x-1/2, -y-1/2, z-1/2'

loop_
_atom_site_label
_atom_site_type_symbol
_atom_site_fract_x
_atom_site_fract_y
_atom_site_fract_z
_atom_site_U_iso_or_equiv
_atom_site_adp_type
_atom_site_occupancy
_atom_site_symmetry_multiplicity
_atom_site_calc_flag
_atom_site_refinement_flags
_atom_site_disorder_assembly
_atom_site_disorder_group
O1 O 0.59394(13) 0.04756(5) 0.37262(11) 0.0406(3) Uani 1 1 d . . .
H11 H 0.0553(17) 0.5308(8) 0.6265(15) 0.040(5) Uiso 1 1 d . . .
H211 H 0.333(2) 0.4444(9) 0.4653(18) 0.055(6) Uiso 1 1 d . . .
H224 H 0.6054(19) 0.1668(9) 0.4558(17) 0.052(6) Uiso 1 1 d . . .
H19 H 0.9008(19) 0.0813(9) 0.6474(17) 0.055(6) Uiso 1 1 d . . .
H1A H 0.601(2) 0.0478(9) 0.298(2) 0.058(6) Uiso 1 1 d . . .
H1B H 0.643(2) 0.0743(10) 0.4018(19) 0.062(7) Uiso 1 1 d . . .
N11 N 0.03946(10) 0.56885(5) 0.62476(9) 0.0195(2) Uani 1 1 d . . .
C12 C -0.04701(12) 0.58862(5) 0.68613(11) 0.0207(3) Uani 1 1 d . . .
C13 C -0.06462(13) 0.64404(5) 0.68831(12) 0.0226(3) Uani 1 1 d . . .
H13 H -0.1260 0.6586 0.7305 0.027 Uiso 1 1 calc R . .
C14 C 0.00587(13) 0.67862(5) 0.62997(11) 0.0219(3) Uani 1 1 d . . .
C15 C 0.09340(13) 0.65591(6) 0.56676(12) 0.0231(3) Uani 1 1 d . . .
H15 H 0.1427 0.6785 0.5254 0.028 Uiso 1 1 calc R . .
C221 C 0.18078(12) 0.45073(5) 0.57777(11) 0.0205(3) Uani 1 1 d . . .
C16 C 0.10794(12) 0.60089(6) 0.56463(11) 0.0224(3) Uani 1 1 d . . .
H16 H 0.1665 0.5853 0.5206 0.027 Uiso 1 1 calc R . .
C17 C -0.11938(15) 0.54946(6) 0.74837(13) 0.0303(3) Uani 1 1 d . . .
H17A H -0.1140 0.5133 0.7154 0.045 Uiso 1 1 calc R . .
H17B H -0.2063 0.5608 0.7422 0.045 Uiso 1 1 calc R . .
H17C H -0.0853 0.5485 0.8283 0.045 Uiso 1 1 calc R . .
C18 C -0.01036(16) 0.73879(6) 0.63436(14) 0.0308(3) Uani 1 1 d . . .
H18A H -0.0755 0.7475 0.6820 0.046 Uiso 1 1 calc R . .
H18B H -0.0338 0.7526 0.5577 0.046 Uiso 1 1 calc R . .
H18C H 0.0676 0.7556 0.6662 0.046 Uiso 1 1 calc R . .
N19 N 0.92689(11) 0.04063(5) 0.64342(10) 0.0208(2) Uani 1 1 d . . .
C20 C 1.02896(13) 0.02192(5) 0.70636(11) 0.0216(3) Uani 1 1 d . . .
C21 C 1.05835(13) -0.03248(5) 0.70010(12) 0.0233(3) Uani 1 1 d . . .
H21 H 1.1305 -0.0460 0.7437 0.028 Uiso 1 1 calc R . .
C22 C 0.98394(13) -0.06754(5) 0.63108(12) 0.0236(3) Uani 1 1 d . . .
C23 C 0.87982(13) -0.04620(6) 0.56696(12) 0.0247(3) Uani 1 1 d . . .
H23 H 0.8273 -0.0689 0.5182 0.030 Uiso 1 1 calc R . .
C24 C 0.85350(13) 0.00793(6) 0.57469(12) 0.0237(3) Uani 1 1 d . . .
H24 H 0.7825 0.0224 0.5309 0.028 Uiso 1 1 calc R . .
C25 C 1.10589(14) 0.06149(6) 0.77869(13) 0.0287(3) Uani 1 1 d . . .
H25A H 1.1641 0.0793 0.7336 0.043 Uiso 1 1 calc R . .
H25B H 1.1521 0.0425 0.8424 0.043 Uiso 1 1 calc R . .
H25C H 1.0519 0.0887 0.8076 0.043 Uiso 1 1 calc R . .
C26 C 1.01225(15) -0.12692(6) 0.62779(14) 0.0317(3) Uani 1 1 d . . .
H26A H 1.0967 -0.1334 0.6638 0.048 Uiso 1 1 calc R . .
H26B H 1.0053 -0.1392 0.5489 0.048 Uiso 1 1 calc R . .
H26C H 0.9533 -0.1469 0.6685 0.048 Uiso 1 1 calc R . .
C32 C 0.77386(12) 0.15692(5) 0.58488(11) 0.0180(3) Uani 1 1 d . . .
O211 O 0.37266(9) 0.41258(4) 0.45073(8) 0.0236(2) Uani 1 1 d . . .
C211 C 0.31943(11) 0.37546(5) 0.51476(11) 0.0181(3) Uani 1 1 d . . .
C212 C 0.22225(12) 0.39256(5) 0.57902(11) 0.0185(3) Uani 1 1 d . . .
C213 C 0.16618(12) 0.35512(5) 0.64125(11) 0.0201(3) Uani 1 1 d . . .
H213 H 0.1031 0.3665 0.6851 0.024 Uiso 1 1 calc R . .
C214 C 0.20011(12) 0.30006(5) 0.64154(11) 0.0198(3) Uani 1 1 d . . .
C215 C 0.13798(13) 0.26118(6) 0.70183(13) 0.0265(3) Uani 1 1 d . . .
H215 H 0.0751 0.2726 0.7459 0.032 Uiso 1 1 calc R . .
C216 C 0.16672(15) 0.20756(6) 0.69780(14) 0.0316(3) Uani 1 1 d . . .
H216 H 0.1238 0.1819 0.7383 0.038 Uiso 1 1 calc R . .
C217 C 0.26054(13) 0.19051(6) 0.63311(13) 0.0267(3) Uani 1 1 d . . .
H217 H 0.2799 0.1531 0.6296 0.032 Uiso 1 1 calc R . .
C218 C 0.32419(12) 0.22695(5) 0.57529(11) 0.0209(3) Uani 1 1 d . . .
H218 H 0.3874 0.2145 0.5328 0.025 Uiso 1 1 calc R . .
C219 C 0.29712(11) 0.28340(5) 0.57783(11) 0.0179(3) Uani 1 1 d . . .
C220 C 0.36006(11) 0.32237(5) 0.51689(11) 0.0173(3) Uani 1 1 d . . .
O221 O 0.22961(9) 0.48365(4) 0.51497(8) 0.0257(2) Uani 1 1 d . . .
O222 O 0.09894(9) 0.46400(4) 0.64038(8) 0.0254(2) Uani 1 1 d . . .
C222 C 0.46698(12) 0.30543(5) 0.45224(11) 0.0181(3) Uani 1 1 d . . .
H22A H 0.4892 0.3363 0.4057 0.022 Uiso 1 1 calc R . .
H22B H 0.4383 0.2757 0.3999 0.022 Uiso 1 1 calc R . .
C223 C 0.58313(11) 0.28679(5) 0.52636(10) 0.0164(3) Uani 1 1 d . . .
O224 O 0.56113(9) 0.19897(4) 0.44631(8) 0.0214(2) Uani 1 1 d . . .
C224 C 0.62409(11) 0.23381(5) 0.52037(10) 0.0167(3) Uani 1 1 d . . .
C225 C 0.73025(11) 0.21462(5) 0.59183(10) 0.0170(3) Uani 1 1 d . . .
C226 C 0.79222(11) 0.24925(5) 0.66816(11) 0.0175(3) Uani 1 1 d . . .
H226 H 0.8603 0.2361 0.7179 0.021 Uiso 1 1 calc R . .
C227 C 0.75731(11) 0.30408(5) 0.67478(11) 0.0173(3) Uani 1 1 d . . .
C228 C 0.82675(12) 0.34068(5) 0.74954(11) 0.0208(3) Uani 1 1 d . . .
H228 H 0.8929 0.3274 0.8014 0.025 Uiso 1 1 calc R . .
C229 C 0.79956(12) 0.39466(6) 0.74780(12) 0.0224(3) Uani 1 1 d . . .
H229 H 0.8470 0.4188 0.7975 0.027 Uiso 1 1 calc R . .
C230 C 0.70038(12) 0.41419(5) 0.67160(11) 0.0212(3) Uani 1 1 d . . .
H230 H 0.6834 0.4519 0.6687 0.025 Uiso 1 1 calc R . .
C231 C 0.62820(12) 0.37991(5) 0.60176(11) 0.0185(3) Uani 1 1 d . . .
H231 H 0.5602 0.3940 0.5532 0.022 Uiso 1 1 calc R . .
C232 C 0.65368(11) 0.32335(5) 0.60083(10) 0.0162(3) Uani 1 1 d . . .
O233 O 0.71635(9) 0.12622(4) 0.51149(8) 0.0255(2) Uani 1 1 d . . .
O234 O 0.86444(9) 0.14205(4) 0.65319(8) 0.0240(2) Uani 1 1 d . . .
O2 O 0.10121(19) 0.55769(8) 0.96318(19) 0.0538(9) Uani 0.677(5) 1 d PD A 1
H2A H 0.048(3) 0.5531(14) 1.021(3) 0.088(14) Uiso 0.677(5) 1 d PD . .
H2B H 0.099(3) 0.5220(9) 0.931(3) 0.085(13) Uiso 0.677(5) 1 d PD . .

loop_
_atom_site_aniso_label
_atom_site_aniso_U_11
_atom_site_aniso_U_22
_atom_site_aniso_U_33
_atom_site_aniso_U_23
_atom_site_aniso_U_13
_atom_site_aniso_U_12
O1 0.0560(8) 0.0340(7) 0.0300(6) 0.0001(5) -0.0030(6) -0.0180(6)
N11 0.0219(6) 0.0151(5) 0.0214(6) -0.0014(4) 0.0018(4) 0.0034(4)
C12 0.0216(6) 0.0194(7) 0.0211(6) -0.0007(5) 0.0029(5) 0.0012(5)
C13 0.0259(7) 0.0184(7) 0.0245(7) -0.0022(5) 0.0076(5) 0.0034(5)
C14 0.0259(7) 0.0175(7) 0.0219(7) -0.0001(5) 0.0001(5) 0.0011(5)
C15 0.0241(7) 0.0210(7) 0.0249(7) 0.0032(5) 0.0052(5) -0.0013(5)
C221 0.0199(6) 0.0167(6) 0.0236(7) -0.0027(5) -0.0030(5) 0.0030(5)
C16 0.0202(6) 0.0243(7) 0.0231(7) -0.0010(5) 0.0045(5) 0.0036(5)
C17 0.0362(8) 0.0220(7) 0.0349(8) 0.0023(6) 0.0133(7) -0.0017(6)
C18 0.0421(9) 0.0154(7) 0.0358(8) 0.0000(6) 0.0080(7) 0.0019(6)
N19 0.0237(6) 0.0158(6) 0.0239(6) 0.0011(4) 0.0064(5) 0.0018(4)
C20 0.0237(7) 0.0186(7) 0.0233(7) 0.0030(5) 0.0064(5) 0.0006(5)
C21 0.0250(7) 0.0186(7) 0.0267(7) 0.0030(5) 0.0053(6) 0.0029(5)
C22 0.0294(7) 0.0168(7) 0.0272(7) 0.0010(5) 0.0136(6) 0.0004(5)
C23 0.0281(7) 0.0217(7) 0.0255(7) -0.0034(6) 0.0080(6) -0.0040(6)
C24 0.0228(7) 0.0246(7) 0.0245(7) 0.0009(6) 0.0054(5) 0.0004(5)
C25 0.0321(8) 0.0193(7) 0.0336(8) -0.0012(6) -0.0010(6) 0.0006(6)
C26 0.0394(9) 0.0159(7) 0.0418(9) -0.0021(6) 0.0132(7) 0.0023(6)
C32 0.0176(6) 0.0162(6) 0.0211(6) 0.0013(5) 0.0054(5) 0.0008(5)
O211 0.0238(5) 0.0176(5) 0.0301(5) 0.0062(4) 0.0066(4) 0.0048(4)
C211 0.0160(6) 0.0175(6) 0.0199(6) 0.0006(5) -0.0011(5) 0.0006(5)
C212 0.0174(6) 0.0159(6) 0.0213(6) -0.0023(5) -0.0021(5) 0.0026(5)
C213 0.0177(6) 0.0194(7) 0.0232(7) -0.0040(5) 0.0031(5) 0.0019(5)
C214 0.0184(6) 0.0182(6) 0.0227(6) -0.0023(5) 0.0014(5) -0.0005(5)
C215 0.0247(7) 0.0225(7) 0.0343(8) -0.0026(6) 0.0119(6) -0.0001(6)
C216 0.0327(8) 0.0193(7) 0.0455(9) 0.0039(6) 0.0164(7) -0.0029(6)
C217 0.0270(7) 0.0156(6) 0.0383(8) -0.0007(6) 0.0068(6) 0.0009(5)
C218 0.0190(6) 0.0175(6) 0.0261(7) -0.0022(5) 0.0026(5) 0.0017(5)
C219 0.0161(6) 0.0171(6) 0.0199(6) -0.0022(5) -0.0010(5) 0.0007(5)
C220 0.0154(6) 0.0181(6) 0.0178(6) -0.0011(5) -0.0014(5) 0.0019(5)
O221 0.0284(5) 0.0164(5) 0.0327(5) 0.0025(4) 0.0050(4) 0.0039(4)
O222 0.0279(5) 0.0176(5) 0.0316(5) -0.0013(4) 0.0064(4) 0.0076(4)
C222 0.0185(6) 0.0171(6) 0.0184(6) 0.0007(5) 0.0013(5) 0.0033(5)
C223 0.0153(6) 0.0183(6) 0.0163(6) 0.0021(5) 0.0043(5) 0.0015(5)
O224 0.0207(5) 0.0183(5) 0.0240(5) -0.0050(4) -0.0027(4) 0.0032(4)
C224 0.0163(6) 0.0178(6) 0.0166(6) -0.0010(5) 0.0040(5) -0.0003(5)
C225 0.0171(6) 0.0161(6) 0.0183(6) 0.0017(5) 0.0050(5) 0.0018(5)
C226 0.0159(6) 0.0189(6) 0.0178(6) 0.0029(5) 0.0022(5) 0.0015(5)
C227 0.0162(6) 0.0180(6) 0.0182(6) 0.0008(5) 0.0042(5) 0.0000(5)
C228 0.0188(6) 0.0219(7) 0.0214(6) -0.0011(5) 0.0014(5) 0.0008(5)
C229 0.0222(7) 0.0201(7) 0.0252(7) -0.0051(5) 0.0036(5) -0.0034(5)
C230 0.0231(7) 0.0144(6) 0.0272(7) -0.0003(5) 0.0081(5) 0.0005(5)
C231 0.0172(6) 0.0177(6) 0.0212(6) 0.0027(5) 0.0052(5) 0.0013(5)
C232 0.0153(6) 0.0164(6) 0.0178(6) 0.0017(5) 0.0062(5) 0.0003(5)
O233 0.0261(5) 0.0188(5) 0.0303(5) -0.0055(4) -0.0025(4) 0.0035(4)
O234 0.0238(5) 0.0166(5) 0.0300(5) 0.0007(4) -0.0031(4) 0.0050(4)
O2 0.0409(12) 0.0488(14) 0.0664(16) -0.0225(11) -0.0166(10) 0.0086(9)

loop_
_atom_type_symbol
_atom_type_description
_atom_type_scat_dispersion_real
_atom_type_scat_dispersion_imag
_atom_type_scat_source
C C 0.0033 0.0016 'International Tables Vol C Tables 4.2.6.8 and 6.1.1.4'
H H 0.0000 0.0000 'International Tables Vol C Tables 4.2.6.8 and 6.1.1.4'
N N 0.0061 0.0033 'International Tables Vol C Tables 4.2.6.8 and 6.1.1.4'
O O 0.0106 0.0060 'International Tables Vol C Tables 4.2.6.8 and 6.1.1.4'

loop_
_geom_angle_atom_site_label_1
_geom_angle_atom_site_label_2
_geom_angle_atom_site_label_3
_geom_angle
H1A O1 H1B 105(2)
C12 N11 C16 122.44(12)
C12 N11 H11 118.7(11)
C16 N11 H11 118.8(11)
N11 C12 C13 118.45(12)
N11 C12 C17 118.18(12)
C13 C12 C17 123.37(13)
C12 C13 C14 121.07(13)
C12 C13 H13 119.5
C14 C13 H13 119.5
C13 C14 C15 118.08(12)
C13 C14 C18 121.39(13)
C15 C14 C18 120.53(13)
C16 C15 C14 119.78(13)
C16 C15 H15 120.1
C14 C15 H15 120.1
O221 C221 O222 123.47(12)
O221 C221 C212 118.44(12)
O222 C221 C212 118.08(12)
N11 C16 C15 120.16(13)
N11 C16 H16 119.9
C15 C16 H16 119.9
C12 C17 H17A 109.5
C12 C17 H17B 109.5
H17A C17 H17B 109.5
C12 C17 H17C 109.5
H17A C17 H17C 109.5
H17B C17 H17C 109.5
C14 C18 H18A 109.5
C14 C18 H18B 109.5
H18A C18 H18B 109.5
C14 C18 H18C 109.5
H18A C18 H18C 109.5
H18B C18 H18C 109.5
C24 N19 C20 121.61(12)
C24 N19 H19 117.4(11)
C20 N19 H19 120.9(11)
N19 C20 C21 118.92(13)
N19 C20 C25 117.74(12)
C21 C20 C25 123.34(13)
C20 C21 C22 121.05(13)
C20 C21 H21 119.5
C22 C21 H21 119.5
C21 C22 C23 117.90(13)
C21 C22 C26 121.28(13)
C23 C22 C26 120.80(13)
C24 C23 C22 119.65(13)
C24 C23 H23 120.2
C22 C23 H23 120.2
N19 C24 C23 120.87(13)
N19 C24 H24 119.6
C23 C24 H24 119.6
C20 C25 H25A 109.5
C20 C25 H25B 109.5
H25A C25 H25B 109.5
C20 C25 H25C 109.5
H25A C25 H25C 109.5
H25B C25 H25C 109.5
C22 C26 H26A 109.5
C22 C26 H26B 109.5
H26A C26 H26B 109.5
C22 C26 H26C 109.5
H26A C26 H26C 109.5
H26B C26 H26C 109.5
O234 C32 O233 123.89(12)
O234 C32 C225 117.96(11)
O233 C32 C225 118.14(11)
C211 O211 H211 103.5(13)
O211 C211 C220 119.62(12)
O211 C211 C212 118.93(11)
C220 C211 C212 121.45(12)
C213 C212 C211 119.18(12)
C213 C212 C221 119.95(12)
C211 C212 C221 120.87(12)
C212 C213 C214 121.41(12)
C212 C213 H213 119.3
C214 C213 H213 119.3
C213 C214 C215 121.15(12)
C213 C214 C219 119.09(12)
C215 C214 C219 119.75(12)
C216 C215 C214 121.20(13)
C216 C215 H215 119.4
C214 C215 H215 119.4
C215 C216 C217 119.50(14)
C215 C216 H216 120.2
C217 C216 H216 120.2
C218 C217 C216 121.04(13)
C218 C217 H217 119.5
C216 C217 H217 119.5
C217 C218 C219 121.08(13)
C217 C218 H218 119.5
C219 C218 H218 119.5
C220 C219 C214 120.03(12)
C220 C219 C218 122.55(12)
C214 C219 C218 117.39(12)
C211 C220 C219 118.66(12)
C211 C220 C222 120.76(12)
C219 C220 C222 120.54(11)
C220 C222 C223 114.83(10)
C220 C222 H22A 108.6
C223 C222 H22A 108.6
C220 C222 H22B 108.6
C223 C222 H22B 108.6
H22A C222 H22B 107.5
C224 C223 C232 118.54(11)
C224 C223 C222 120.29(11)
C232 C223 C222 121.15(11)
C224 O224 H224 104.4(12)
O224 C224 C223 119.42(11)
O224 C224 C225 119.03(11)
C223 C224 C225 121.55(11)
C226 C225 C224 119.18(11)
C226 C225 C32 119.66(11)
C224 C225 C32 121.15(11)
C225 C226 C227 121.56(12)
C225 C226 H226 119.2
C227 C226 H226 119.2
C226 C227 C228 121.27(12)
C226 C227 C232 118.91(11)
C228 C227 C232 119.75(12)
C229 C228 C227 120.91(12)
C229 C228 H228 119.5
C227 C228 H228 119.5
C228 C229 C230 119.47(12)
C228 C229 H229 120.3
C230 C229 H229 120.3
C231 C230 C229 121.29(12)
C231 C230 H230 119.4
C229 C230 H230 119.4
C230 C231 C232 120.94(12)
C230 C231 H231 119.5
C232 C231 H231 119.5
C223 C232 C231 122.40(11)
C223 C232 C227 120.02(11)
C231 C232 C227 117.53(11)
H2A O2 H2B 101(2)

loop_
_geom_bond_atom_site_label_1
_geom_bond_atom_site_label_2
_geom_bond_distance
O1 H1A 0.90(2)
O1 H1B 0.89(2)
N11 C12 1.3458(17)
N11 C16 1.3473(18)
N11 H11 0.957(19)
C12 C13 1.3851(19)
C12 C17 1.4959(19)
C13 C14 1.3861(19)
C13 H13 0.9500
C14 C15 1.3960(19)
C14 C18 1.5005(19)
C15 C16 1.3707(19)
C15 H15 0.9500
C221 O221 1.2622(17)
C221 O222 1.2667(16)
C221 C212 1.5075(18)
C16 H16 0.9500
C17 H17A 0.9800
C17 H17B 0.9800
C17 H17C 0.9800
C18 H18A 0.9800
C18 H18B 0.9800
C18 H18C 0.9800
N19 C24 1.3448(18)
N19 C20 1.3468(17)
N19 H19 1.05(2)
C20 C21 1.3869(19)
C20 C25 1.494(2)
C21 C22 1.388(2)
C21 H21 0.9500
C22 C23 1.394(2)
C22 C26 1.5021(19)
C23 C24 1.375(2)
C23 H23 0.9500
C24 H24 0.9500
C25 H25A 0.9800
C25 H25B 0.9800
C25 H25C 0.9800
C26 H26A 0.9800
C26 H26B 0.9800
C26 H26C 0.9800
C32 O234 1.2572(16)
C32 O233 1.2662(16)
C32 C225 1.5092(18)
O211 C211 1.3631(16)
O211 H211 0.92(2)
C211 C220 1.3850(18)
C211 C212 1.4362(18)
C212 C213 1.3710(19)
C213 C214 1.4109(18)
C213 H213 0.9500
C214 C215 1.4163(19)
C214 C219 1.4275(18)
C215 C216 1.365(2)
C215 H215 0.9500
C216 C217 1.410(2)
C216 H216 0.9500
C217 C218 1.368(2)
C217 H217 0.9500
C218 C219 1.4280(18)
C218 H218 0.9500
C219 C220 1.4267(18)
C220 C222 1.5235(18)
C222 C223 1.5255(17)
C222 H22A 0.9900
C222 H22B 0.9900
C223 C224 1.3886(18)
C223 C232 1.4260(18)
O224 C224 1.3594(15)
O224 H224 0.93(2)
C224 C225 1.4328(17)
C225 C226 1.3677(18)
C226 C227 1.4131(18)
C226 H226 0.9500
C227 C228 1.4231(18)
C227 C232 1.4288(17)
C228 C229 1.3671(19)
C228 H228 0.9500
C229 C230 1.4113(19)
C229 H229 0.9500
C230 C231 1.3692(18)
C230 H230 0.9500
C231 C232 1.4266(18)
C231 H231 0.9500
O2 H2A 0.959(18)
O2 H2B 0.963(18)

loop_
_geom_hbond_atom_site_label_D
_geom_hbond_atom_site_label_H
_geom_hbond_atom_site_label_A
_geom_hbond_distance_DH
_geom_hbond_distance_HA
_geom_hbond_distance_DA
_geom_hbond_angle_DHA
_geom_hbond_site_symmetry_A
N11 H11 O222 0.957(19) 1.72(2) 2.6743(15) 173.4(17) .
O211 H211 O221 0.92(2) 1.65(2) 2.5224(14) 157(2) .
O224 H224 O233 0.93(2) 1.65(2) 2.5267(13) 156.1(19) .
N19 H19 O234 1.05(2) 1.56(2) 2.6050(15) 179.0(19) .
O1 H1A O222 0.90(2) 1.89(2) 2.7826(17) 169(2) 4_665
O1 H1B O233 0.89(2) 1.94(2) 2.7890(16) 159(2) .

loop_
_geom_torsion_atom_site_label_1
_geom_torsion_atom_site_label_2
_geom_torsion_atom_site_label_3
_geom_torsion_atom_site_label_4
_geom_torsion
C16 N11 C12 C13 -0.84(19)
C16 N11 C12 C17 179.04(13)
N11 C12 C13 C14 -0.8(2)
C17 C12 C13 C14 179.34(13)
C12 C13 C14 C15 1.4(2)
C12 C13 C14 C18 -178.38(13)
C13 C14 C15 C16 -0.5(2)
C18 C14 C15 C16 179.31(13)
C12 N11 C16 C15 1.8(2)
C14 C15 C16 N11 -1.1(2)
C24 N19 C20 C21 -0.25(19)
C24 N19 C20 C25 178.99(13)
N19 C20 C21 C22 -0.5(2)
C25 C20 C21 C22 -179.70(13)
C20 C21 C22 C23 1.0(2)
C20 C21 C22 C26 -177.31(13)
C21 C22 C23 C24 -0.7(2)
C26 C22 C23 C24 177.60(13)
C20 N19 C24 C23 0.5(2)
C22 C23 C24 N19 0.0(2)
O211 C211 C212 C213 178.32(11)
C220 C211 C212 C213 -1.88(19)
O211 C211 C212 C221 -1.07(18)
C220 C211 C212 C221 178.73(11)
O221 C221 C212 C213 -176.28(12)
O222 C221 C212 C213 4.03(18)
O221 C221 C212 C211 3.10(18)
O222 C221 C212 C211 -176.59(12)
C211 C212 C213 C214 -1.36(19)
C221 C212 C213 C214 178.03(12)
C212 C213 C214 C215 -177.07(13)
C212 C213 C214 C219 1.61(19)
C213 C214 C215 C216 176.84(14)
C219 C214 C215 C216 -1.8(2)
C214 C215 C216 C217 0.4(2)
C215 C216 C217 C218 0.7(2)
C216 C217 C218 C219 -0.5(2)
C213 C214 C219 C220 1.28(18)
C215 C214 C219 C220 179.99(12)
C213 C214 C219 C218 -176.69(12)
C215 C214 C219 C218 2.02(19)
C217 C218 C219 C220 -178.81(13)
C217 C218 C219 C214 -0.90(19)
O211 C211 C220 C219 -175.51(11)
C212 C211 C220 C219 4.69(18)
O211 C211 C220 C222 2.44(18)
C212 C211 C220 C222 -177.36(11)
C214 C219 C220 C211 -4.37(18)
C218 C219 C220 C211 173.49(12)
C214 C219 C220 C222 177.68(11)
C218 C219 C220 C222 -4.46(18)
C211 C220 C222 C223 114.49(13)
C219 C220 C222 C223 -67.60(15)
C220 C222 C223 C224 115.80(13)
C220 C222 C223 C232 -65.82(15)
C232 C223 C224 O224 -177.16(11)
C222 C223 C224 O224 1.26(18)
C232 C223 C224 C225 3.86(18)
C222 C223 C224 C225 -177.72(11)
O224 C224 C225 C226 -178.60(11)
C223 C224 C225 C226 0.39(19)
O224 C224 C225 C32 0.86(18)
C223 C224 C225 C32 179.85(11)
O234 C32 C225 C226 2.39(18)
O233 C32 C225 C226 -178.33(12)
O234 C32 C225 C224 -177.07(11)
O233 C32 C225 C224 2.21(18)
C224 C225 C226 C227 -2.81(18)
C32 C225 C226 C227 177.72(11)
C225 C226 C227 C228 -176.10(12)
C225 C226 C227 C232 0.89(18)
C226 C227 C228 C229 173.71(12)
C232 C227 C228 C229 -3.26(19)
C227 C228 C229 C230 0.7(2)
C228 C229 C230 C231 2.1(2)
C229 C230 C231 C232 -2.27(19)
C224 C223 C232 C231 171.59(11)
C222 C223 C232 C231 -6.81(18)
C224 C223 C232 C227 -5.74(18)
C222 C223 C232 C227 175.85(11)
C230 C231 C232 C223 -177.73(12)
C230 C231 C232 C227 -0.33(18)
C226 C227 C232 C223 3.46(18)
C228 C227 C232 C223 -179.50(11)
C226 C227 C232 C231 -174.00(11)
C228 C227 C232 C231 3.04(18)
